data_1542462
loop_
_publ_author_name
'Bechmann, Nicole'
'Kniess, Torsten'
'Pietzsch, Jens'
'K\"onig, Jonas'
'K\"ockerling, Martin'

_publ_section_title
;
 5-Chloro-1-phenylpentan-1-one
;
_journal_coeditor_code CV4001
_journal_issue 1
_journal_name_full IUCrData
_journal_page_first x160055
_journal_paper_doi 10.1107/S2414314616000559
_journal_volume 1
_journal_year 2016
_chemical_formula_iupac 'C11 H13 Cl O'
_chemical_formula_moiety 'C11 H13 Cl O'
_chemical_formula_sum 'C11 H13 Cl O'
_chemical_formula_weight 196.66
_chemical_melting_point_gt 320
_chemical_melting_point_lt 321
_chemical_name_systematic
;
5-Chloro-1-phenylpentan-1-one
;
_space_group_crystal_system monoclinic
_space_group_IT_number 14
_space_group_name_Hall '-P 2ybc'
_space_group_name_H-M_alt 'P 1 21/c 1'
_symmetry_space_group_name_Hall '-P 2ybc'
_symmetry_space_group_name_H-M 'P 1 21/c 1'
_atom_sites_solution_hydrogens geom
_atom_sites_solution_primary direct
_atom_sites_solution_secondary difmap
_audit_creation_method SHELXL-2014
_cell_angle_alpha 90
_cell_angle_beta 104.756(5)
_cell_angle_gamma 90
_cell_formula_units_Z 4
_cell_length_a 5.2434(4)
_cell_length_b 25.902(2)
_cell_length_c 7.7027(6)
_cell_measurement_reflns_used 1422
_cell_measurement_temperature 173(2)
_cell_measurement_theta_max 22.721
_cell_measurement_theta_min 2.846
_cell_volume 1011.64(14)
_computing_cell_refinement
;
SAINT (Bruker, 2007)
;
_computing_data_collection
;
APEX2 (Bruker, 2007)
;
_computing_data_reduction
;
SAINT (Bruker, 2007)
;
_computing_molecular_graphics
;
SHELXTL (Sheldrick, 2008)
;
_computing_publication_material
;
SHELXTL (Sheldrick, 2008)
;
_computing_structure_refinement
;
SHELXL2014 (Sheldrick, 2015)
;
_computing_structure_solution
;
SHELXS97 (Sheldrick, 2008)
;
_diffrn_ambient_temperature 173(2)
_diffrn_measured_fraction_theta_full 1.000
_diffrn_measured_fraction_theta_max 0.998
_diffrn_measurement_device_type 'Bruker APEXII CCD'
_diffrn_measurement_method '\f and \w scans'
_diffrn_radiation_monochromator graphite
_diffrn_radiation_source 'sealed tube'
_diffrn_radiation_type MoK\a
_diffrn_radiation_wavelength 0.71073
_diffrn_reflns_av_R_equivalents 0.0418
_diffrn_reflns_limit_h_max 5
_diffrn_reflns_limit_h_min -6
_diffrn_reflns_limit_k_max 29
_diffrn_reflns_limit_k_min -33
_diffrn_reflns_limit_l_max 10
_diffrn_reflns_limit_l_min -10
_diffrn_reflns_number 9116
_diffrn_reflns_theta_full 25.000
_diffrn_reflns_theta_max 27.617
_diffrn_reflns_theta_min 1.572
_exptl_absorpt_coefficient_mu 0.330
_exptl_absorpt_correction_type multi-scan
_exptl_absorpt_process_details
;
(SADABS; Bruker, 2007)
;
_exptl_crystal_colour colorless
_exptl_crystal_density_diffrn 1.291
_exptl_crystal_description 'irregular block'
_exptl_crystal_F_000 416
_exptl_crystal_size_max 0.320
_exptl_crystal_size_mid 0.270
_exptl_crystal_size_min 0.260
_refine_diff_density_max 0.224
_refine_diff_density_min -0.305
_refine_ls_extinction_coef 0.0021(13)
_refine_ls_extinction_expression Fc^*^=kFc[1+0.001xFc^2^\l^3^/sin(2\q)]^-1/4^
_refine_ls_extinction_method
;
SHELXL2014 (Sheldrick, 2015)
;
_refine_ls_goodness_of_fit_ref 1.012
_refine_ls_hydrogen_treatment constr
_refine_ls_matrix_type full
_refine_ls_number_parameters 119
_refine_ls_number_reflns 2343
_refine_ls_number_restraints 0
_refine_ls_restrained_S_all 1.012
_refine_ls_R_factor_all 0.0916
_refine_ls_R_factor_gt 0.0426
_refine_ls_shift/su_max 0.000
_refine_ls_shift/su_mean 0.000
_refine_ls_structure_factor_coef Fsqd
_refine_ls_weighting_details 'w=1/[\s^2^(Fo^2^)+(0.0362P)^2^+0.2948P] where P=(Fo^2^+2Fc^2^)/3'
_refine_ls_weighting_scheme calc
_refine_ls_wR_factor_gt 0.0860
_refine_ls_wR_factor_ref 0.1075
_reflns_number_gt 1411
_reflns_number_total 2343
_reflns_threshold_expression 'I > 2\s(I)'
_cod_data_source_file cv4001sup1.cif
_cod_data_source_block I
_cod_depositor_comments 'Adding full bibliography for 1542462.cif.'
_cod_original_cell_volume 1011.60(10)
_cod_database_code 1542462
_cod_database_fobs_code 1542462
_shelx_space_group_comment
;
The symmetry employed for this shelxl refinement is uniquely defined
by the following loop, which should always be used as a source of
symmetry information in preference to the above space-group names.
They are only intended as comments.
;
_shelx_estimated_absorpt_t_min 0.902
_shelx_estimated_absorpt_t_max 0.919
_shelxl_version_number 201.4

loop_
_space_group_symop_operation_xyz
'x, y, z'
'-x, y+1/2, -z+1/2'
'-x, -y, -z'
'x, -y-1/2, z-1/2'

loop_
_atom_site_type_symbol
_atom_site_label
_atom_site_fract_x
_atom_site_fract_y
_atom_site_fract_z
_atom_site_U_iso_or_equiv
_atom_site_adp_type
_atom_site_calc_flag
_atom_site_occupancy
Cl Cl1 0.30681(13) 0.47935(2) 0.72353(9) 0.0622(2) Uani d 1
C C1 0.0779(4) 0.42960(8) 0.6269(3) 0.0403(5) Uani d 1
H H1A -0.0813 0.4326 0.6731 0.048 Uiso calc 1
H H1B 0.0231 0.4340 0.4949 0.048 Uiso calc 1
C C2 0.1990(4) 0.37676(7) 0.6714(2) 0.0330(5) Uani d 1
H H2A 0.2507 0.3722 0.8033 0.040 Uiso calc 1
H H2B 0.3602 0.3741 0.6274 0.040 Uiso calc 1
C C3 0.0082(4) 0.33416(8) 0.5870(2) 0.0335(5) Uani d 1
H H3A -0.0485 0.3395 0.4555 0.040 Uiso calc 1
H H3B -0.1503 0.3360 0.6342 0.040 Uiso calc 1
C C4 0.1323(4) 0.28088(7) 0.6257(2) 0.0311(5) Uani d 1
H H4A 0.2869 0.2788 0.5744 0.037 Uiso calc 1
H H4B 0.1961 0.2763 0.7573 0.037 Uiso calc 1
C C5 -0.0547(4) 0.23775(8) 0.5504(2) 0.0322(5) Uani d 1
O O1 -0.2751(3) 0.24672(6) 0.4561(2) 0.0515(4) Uani d 1
C C6 0.0313(4) 0.18322(8) 0.5912(2) 0.0286(4) Uani d 1
C C7 -0.1480(4) 0.14405(8) 0.5232(2) 0.0342(5) Uani d 1
H H7 -0.3185 0.1527 0.4514 0.041 Uiso calc 1
C C8 -0.0816(4) 0.09289(8) 0.5587(3) 0.0395(5) Uani d 1
H H8 -0.2066 0.0665 0.5128 0.047 Uiso calc 1
C C9 0.1679(4) 0.07998(8) 0.6614(3) 0.0386(5) Uani d 1
H H9 0.2143 0.0448 0.6855 0.046 Uiso calc 1
C C10 0.3486(4) 0.11831(8) 0.7284(3) 0.0352(5) Uani d 1
H H10 0.5196 0.1093 0.7983 0.042 Uiso calc 1
C C11 0.2830(4) 0.16993(8) 0.6946(2) 0.0307(5) Uani d 1
H H11 0.4085 0.1961 0.7416 0.037 Uiso calc 1

loop_
_atom_site_aniso_label
_atom_site_aniso_U_11
_atom_site_aniso_U_22
_atom_site_aniso_U_33
_atom_site_aniso_U_12
_atom_site_aniso_U_13
_atom_site_aniso_U_23
Cl1 0.0628(5) 0.0355(4) 0.0776(5) 0.0012(3) -0.0018(3) 0.0025(3)
C1 0.0395(12) 0.0400(13) 0.0373(11) 0.0058(10) 0.0023(9) 0.0023(9)
C2 0.0318(11) 0.0358(12) 0.0297(10) 0.0081(9) 0.0044(8) 0.0026(9)
C3 0.0306(11) 0.0396(12) 0.0283(10) 0.0074(9) 0.0040(8) 0.0010(9)
C4 0.0279(10) 0.0366(12) 0.0276(9) 0.0028(9) 0.0045(8) 0.0003(8)
C5 0.0270(11) 0.0430(13) 0.0257(10) 0.0004(9) 0.0049(8) -0.0009(9)
O1 0.0338(9) 0.0503(10) 0.0572(10) 0.0034(8) -0.0125(7) 0.0044(8)
C6 0.0267(10) 0.0379(12) 0.0214(9) -0.0013(9) 0.0064(8) -0.0006(8)
C7 0.0283(11) 0.0438(13) 0.0294(10) -0.0034(10) 0.0051(8) -0.0007(9)
C8 0.0358(12) 0.0437(14) 0.0397(11) -0.0112(10) 0.0106(10) -0.0052(10)
C9 0.0423(13) 0.0343(13) 0.0418(12) 0.0003(10) 0.0153(10) 0.0009(10)
C10 0.0306(11) 0.0391(13) 0.0354(11) 0.0046(10) 0.0076(9) 0.0020(9)
C11 0.0248(10) 0.0371(12) 0.0287(10) -0.0013(9) 0.0042(8) -0.0021(8)

loop_
_atom_type_symbol
_atom_type_description
_atom_type_scat_dispersion_real
_atom_type_scat_dispersion_imag
_atom_type_scat_source
C C 0.0034 0.0017 'International Tables Vol C Tables 4.2.6.8 and 6.1.1.4'
H H 0.0000 0.0000 'International Tables Vol C Tables 4.2.6.8 and 6.1.1.4'
O O 0.0114 0.0062 'International Tables Vol C Tables 4.2.6.8 and 6.1.1.4'
Cl Cl 0.1507 0.1611 'International Tables Vol C Tables 4.2.6.8 and 6.1.1.4'

loop_
_geom_angle_atom_site_label_1
_geom_angle_atom_site_label_2
_geom_angle_atom_site_label_3
_geom_angle
C2 C1 Cl1 111.07(14)
C2 C1 H1A 109.4
Cl1 C1 H1A 109.4
C2 C1 H1B 109.4
Cl1 C1 H1B 109.4
H1A C1 H1B 108.0
C1 C2 C3 111.59(16)
C1 C2 H2A 109.3
C3 C2 H2A 109.3
C1 C2 H2B 109.3
C3 C2 H2B 109.3
H2A C2 H2B 108.0
C2 C3 C4 111.86(15)
C2 C3 H3A 109.2
C4 C3 H3A 109.2
C2 C3 H3B 109.2
C4 C3 H3B 109.2
H3A C3 H3B 107.9
C5 C4 C3 113.21(15)
C5 C4 H4A 108.9
C3 C4 H4A 108.9
C5 C4 H4B 108.9
C3 C4 H4B 108.9
H4A C4 H4B 107.7
O1 C5 C6 119.69(18)
O1 C5 C4 120.95(19)
C6 C5 C4 119.36(16)
C7 C6 C11 118.92(18)
C7 C6 C5 118.17(17)
C11 C6 C5 122.92(17)
C8 C7 C6 120.89(18)
C8 C7 H7 119.6
C6 C7 H7 119.6
C7 C8 C9 119.90(19)
C7 C8 H8 120.0
C9 C8 H8 120.0
C10 C9 C8 119.9(2)
C10 C9 H9 120.0
C8 C9 H9 120.0
C9 C10 C11 120.62(19)
C9 C10 H10 119.7
C11 C10 H10 119.7
C10 C11 C6 119.74(18)
C10 C11 H11 120.1
C6 C11 H11 120.1

loop_
_geom_bond_atom_site_label_1
_geom_bond_atom_site_label_2
_geom_bond_distance
Cl1 C1 1.789(2)
C1 C2 1.511(3)
C1 H1A 0.9900
C1 H1B 0.9900
C2 C3 1.520(3)
C2 H2A 0.9900
C2 H2B 0.9900
C3 C4 1.522(3)
C3 H3A 0.9900
C3 H3B 0.9900
C4 C5 1.502(3)
C4 H4A 0.9900
C4 H4B 0.9900
C5 O1 1.221(2)
C5 C6 1.491(3)
C6 C7 1.392(3)
C6 C11 1.400(2)
C7 C8 1.380(3)
C7 H7 0.9500
C8 C9 1.386(3)
C8 H8 0.9500
C9 C10 1.379(3)
C9 H9 0.9500
C10 C11 1.389(3)
C10 H10 0.9500
C11 H11 0.9500

loop_
_geom_hbond_atom_site_label_D
_geom_hbond_atom_site_label_H
_geom_hbond_atom_site_label_A
_geom_hbond_site_symmetry_A
_geom_hbond_distance_DH
_geom_hbond_distance_HA
_geom_hbond_distance_DA
_geom_hbond_angle_DHA
_geom_hbond_publ_flag
C11 H11 O1 4_666 0.95 2.51 3.422(2) 169 yes
C2 H2A Cg 4_566 0.99 2.80 3.676(2) 148 yes
